data_4127654
loop_
_publ_author_name
'Dornsiepen, Eike'
'Pieck, Fabian'
'Tonner, Ralf'
'Dehnen, Stefanie'

_publ_section_title
;
 [{(PhSn)<sub>3</sub>SnS<sub>6</sub>}{(MCp)<sub>3</sub>S<sub>4</sub>}] (M
 = W, Mo): Minimal Molecular Models of the Covalent Attachment of Metal
 Chalcogenide Clusters on Doped Transition Metal Dichalcogenide Layers.
;
_journal_issue 41
_journal_name_full 'Journal of the American Chemical Society'
_journal_page_first 16494
_journal_page_last 16500
_journal_paper_doi 10.1021/jacs.9b09209
_journal_volume 141
_journal_year 2019
_chemical_formula_sum 'C33 H30 Cl0 S10 Sn4 W3'
_chemical_formula_weight 1773.48
_space_group_crystal_system trigonal
_space_group_IT_number 165
_space_group_name_Hall '-P 3 2"c'
_space_group_name_H-M_alt 'P -3 c 1'
_symmetry_space_group_name_Hall '-P 3 2"c'
_symmetry_space_group_name_H-M 'P -3 c 1'
_atom_sites_solution_hydrogens geom
_audit_creation_method SHELXL-2017/1
_cell_angle_alpha 90
_cell_angle_beta 90
_cell_angle_gamma 120
_cell_formula_units_Z 4
_cell_length_a 12.77920(10)
_cell_length_b 12.77920(10)
_cell_length_c 32.6497(4)
_cell_measurement_reflns_used 78346
_cell_measurement_temperature 100(2)
_cell_measurement_theta_max 73.60
_cell_measurement_theta_min 2.71
_cell_volume 4617.61(8)
_computing_structure_refinement 'SHELXL-2017/1 (Sheldrick, 2017)'
_diffrn_ambient_temperature 100(2)
_diffrn_measured_fraction_theta_full 1.000
_diffrn_measured_fraction_theta_max 0.998
_diffrn_measurement_device_type 'STOE STADIVARI'
_diffrn_radiation_type CuK\a
_diffrn_radiation_wavelength 1.54178
_diffrn_reflns_av_unetI/netI 0.0392
_diffrn_reflns_Laue_measured_fraction_full 1.000
_diffrn_reflns_Laue_measured_fraction_max 0.998
_diffrn_reflns_limit_h_max 13
_diffrn_reflns_limit_h_min -13
_diffrn_reflns_limit_k_max 15
_diffrn_reflns_limit_k_min -15
_diffrn_reflns_limit_l_max 39
_diffrn_reflns_limit_l_min 0
_diffrn_reflns_number 3104
_diffrn_reflns_point_group_measured_fraction_full 1.000
_diffrn_reflns_point_group_measured_fraction_max 0.998
_diffrn_reflns_theta_full 67.679
_diffrn_reflns_theta_max 73.258
_diffrn_reflns_theta_min 2.707
_exptl_absorpt_coefficient_mu 34.735
_exptl_absorpt_correction_T_max 0.0007
_exptl_absorpt_correction_T_min 0.0000
_exptl_absorpt_correction_type sphere
_exptl_absorpt_process_details 'STOE LANA'
_exptl_crystal_colour orange
_exptl_crystal_density_diffrn 2.551
_exptl_crystal_description plate
_exptl_crystal_F_000 3240
_exptl_crystal_size_rad 0.09
_refine_diff_density_max 2.984
_refine_diff_density_min -1.793
_refine_diff_density_rms 0.398
_refine_ls_extinction_method none
_refine_ls_goodness_of_fit_ref 1.066
_refine_ls_hydrogen_treatment constr
_refine_ls_matrix_type full
_refine_ls_number_parameters 107
_refine_ls_number_reflns 3104
_refine_ls_number_restraints 36
_refine_ls_restrained_S_all 1.060
_refine_ls_R_factor_all 0.0604
_refine_ls_R_factor_gt 0.0592
_refine_ls_shift/su_max 0.000
_refine_ls_shift/su_mean 0.000
_refine_ls_structure_factor_coef Fsqd
_refine_ls_weighting_details 'w=1/[\s^2^(Fo^2^)+(0.1308P)^2^+0.5871P] where P=(Fo^2^+2Fc^2^)/3'
_refine_ls_weighting_scheme calc
_refine_ls_wR_factor_gt 0.1578
_refine_ls_wR_factor_ref 0.1591
_reflns_Friedel_coverage 0.000
_reflns_number_gt 2962
_reflns_number_total 3104
_reflns_threshold_expression 'I > 2\s(I)'
_cod_data_source_file ja9b09209_si_004.cif
_cod_data_source_block ed094x
_cod_original_cell_volume 4617.61(9)
_cod_database_code 4127654
_shelx_shelxl_version_number 2017/1
_shelx_space_group_comment
;
The symmetry employed for this shelxl refinement is uniquely defined
by the following loop, which should always be used as a source of
symmetry information in preference to the above space-group names.
They are only intended as comments.
;

loop_
_space_group_symop_operation_xyz
'x, y, z'
'-y, x-y, z'
'-x+y, -x, z'
'y, x, -z+1/2'
'-x, -x+y, -z+1/2'
'x-y, -y, -z+1/2'
'-x, -y, -z'
'y, -x+y, -z'
'x-y, x, -z'
'-y, -x, z-1/2'
'x, x-y, z-1/2'
'-x+y, y, z-1/2'

loop_
_atom_site_label
_atom_site_type_symbol
_atom_site_fract_x
_atom_site_fract_y
_atom_site_fract_z
_atom_site_U_iso_or_equiv
_atom_site_adp_type
_atom_site_occupancy
_atom_site_site_symmetry_order
_atom_site_calc_flag
_atom_site_refinement_flags_posn
_atom_site_refinement_flags_adp
_atom_site_refinement_flags_occupancy
S00F S 0.1671(3) -0.4497(3) -0.00990(10) 0.0562(7) Uani 1 1 d . . .
S4 S 0.5207(3) -0.1647(3) 0.08686(9) 0.0585(7) Uani 1 1 d . . .
S5 S 0.3415(3) -0.1510(3) 0.18703(9) 0.0531(6) Uani 1 1 d . . .
Sn1 Sn 0.333333 -0.333333 0.05399(4) 0.0506(3) Uani 1 3 d S T P
S1 S 0.333333 -0.333333 -0.10873(15) 0.0603(12) Uani 1 3 d S T P
Sn2 Sn 0.50666(6) -0.16843(7) 0.15931(2) 0.0495(2) Uani 1 1 d . . .
W1 W 0.23530(5) -0.29181(5) -0.05647(2) 0.0547(2) Uani 1 1 d . . .
C1 C 0.6570(7) -0.0126(7) 0.1847(2) 0.059(3) Uani 1 1 d G U .
C2 C 0.6398(8) 0.0818(9) 0.1971(3) 0.071(4) Uani 1 1 d G U .
H2 H 0.564291 0.075174 0.194431 0.085 Uiso 1 1 calc R U .
C3 C 0.7356(11) 0.1862(8) 0.2136(3) 0.100(7) Uani 1 1 d G U .
H3 H 0.724138 0.249340 0.221866 0.120 Uiso 1 1 calc R U .
C4 C 0.8485(9) 0.1961(10) 0.2176(4) 0.087(5) Uani 1 1 d G U .
H4 H 0.912576 0.265904 0.228605 0.105 Uiso 1 1 calc R U .
C5 C 0.8656(8) 0.1017(13) 0.2052(4) 0.109(8) Uani 1 1 d G U .
H5 H 0.941168 0.108301 0.207908 0.131 Uiso 1 1 calc R U .
C6 C 0.7699(9) -0.0027(10) 0.1888(4) 0.095(6) Uani 1 1 d G U .
H6 H 0.781322 -0.065866 0.180473 0.114 Uiso 1 1 calc R U .
C7 C 0.0323(13) -0.3410(15) -0.0675(6) 0.119(4) Uani 1 1 d G . .
H7 H -0.039713 -0.419485 -0.062118 0.143 Uiso 1 1 calc R U .
C8 C 0.0862(17) -0.2420(19) -0.0400(4) 0.119(4) Uani 1 1 d G . .
H8 H 0.057212 -0.239901 -0.012343 0.143 Uiso 1 1 calc R U .
C9 C 0.1820(15) -0.1428(14) -0.0608(6) 0.119(4) Uani 1 1 d G . .
H9 H 0.229344 -0.060220 -0.050248 0.143 Uiso 1 1 calc R U .
C10 C 0.1873(15) -0.1806(18) -0.1013(5) 0.119(4) Uani 1 1 d G . .
H10 H 0.238909 -0.128540 -0.123389 0.143 Uiso 1 1 calc R U .
C11 C 0.0947(18) -0.3031(18) -0.1054(5) 0.119(4) Uani 1 1 d G . .
H11 H 0.072698 -0.350535 -0.130778 0.143 Uiso 1 1 calc R U .

loop_
_atom_site_aniso_label
_atom_site_aniso_U_11
_atom_site_aniso_U_22
_atom_site_aniso_U_33
_atom_site_aniso_U_23
_atom_site_aniso_U_13
_atom_site_aniso_U_12
S00F 0.0623(17) 0.0581(16) 0.0453(13) 0.0022(11) 0.0026(12) 0.0279(13)
S4 0.0580(16) 0.0620(18) 0.0439(12) 0.0054(11) 0.0069(11) 0.0214(14)
S5 0.0608(15) 0.0499(14) 0.0488(12) -0.0040(10) -0.0001(11) 0.0278(13)
Sn1 0.0558(4) 0.0558(4) 0.0401(6) 0.000 0.000 0.0279(2)
S1 0.070(2) 0.070(2) 0.041(2) 0.000 0.000 0.0351(10)
Sn2 0.0469(4) 0.0486(4) 0.0451(4) 0.0004(3) -0.0007(3) 0.0179(3)
W1 0.0607(3) 0.0616(3) 0.0422(3) 0.0028(2) 0.0010(2) 0.0308(3)
C1 0.043(6) 0.064(7) 0.049(5) 0.008(5) 0.003(5) 0.010(5)
C2 0.095(11) 0.058(8) 0.058(7) -0.008(6) 0.017(7) 0.037(7)
C3 0.086(12) 0.082(12) 0.091(12) -0.023(10) 0.012(10) 0.010(10)
C4 0.072(10) 0.092(12) 0.069(8) -0.010(8) -0.010(7) 0.019(9)
C5 0.065(10) 0.15(2) 0.110(15) 0.046(15) -0.002(10) 0.051(12)
C6 0.090(13) 0.077(10) 0.088(11) 0.013(9) -0.023(10) 0.020(10)
C7 0.105(7) 0.142(9) 0.147(9) 0.042(8) -0.002(7) 0.089(7)
C8 0.105(7) 0.142(9) 0.147(9) 0.042(8) -0.002(7) 0.089(7)
C9 0.105(7) 0.142(9) 0.147(9) 0.042(8) -0.002(7) 0.089(7)
C10 0.105(7) 0.142(9) 0.147(9) 0.042(8) -0.002(7) 0.089(7)
C11 0.105(7) 0.142(9) 0.147(9) 0.042(8) -0.002(7) 0.089(7)

loop_
_atom_type_symbol
_atom_type_description
_atom_type_scat_dispersion_real
_atom_type_scat_dispersion_imag
_atom_type_scat_source
Cl Cl 0.3639 0.7018 'International Tables Vol C Tables 4.2.6.8 and 6.1.1.4'
S S 0.3331 0.5567 'International Tables Vol C Tables 4.2.6.8 and 6.1.1.4'
Sn Sn 0.0259 5.4591 'International Tables Vol C Tables 4.2.6.8 and 6.1.1.4'
W W -5.4734 5.5774 'International Tables Vol C Tables 4.2.6.8 and 6.1.1.4'
C C 0.0181 0.0091 'International Tables Vol C Tables 4.2.6.8 and 6.1.1.4'
H H 0.0000 0.0000 'International Tables Vol C Tables 4.2.6.8 and 6.1.1.4'

loop_
_geom_angle_atom_site_label_1
_geom_angle_atom_site_label_2
_geom_angle_atom_site_label_3
_geom_angle
_geom_angle_site_symmetry_1
_geom_angle_site_symmetry_3
W1 S00F W1 72.49(10) . 2_545
W1 S00F Sn1 99.79(12) . .
W1 S00F Sn1 99.64(11) 2_545 .
Sn2 S4 Sn1 112.16(12) . .
Sn2 S5 Sn2 102.57(11) 2_545 .
S4 Sn1 S4 103.22(8) . 2_545
S4 Sn1 S4 103.22(8) . 3_655
S4 Sn1 S4 103.22(8) 2_545 3_655
S4 Sn1 S00F 155.49(10) . .
S4 Sn1 S00F 84.87(10) 2_545 .
S4 Sn1 S00F 97.19(10) 3_655 .
S4 Sn1 S00F 84.87(10) . 3_655
S4 Sn1 S00F 97.19(10) 2_545 3_655
S4 Sn1 S00F 155.49(10) 3_655 3_655
S00F Sn1 S00F 71.07(11) . 3_655
S4 Sn1 S00F 97.19(10) . 2_545
S4 Sn1 S00F 155.49(10) 2_545 2_545
S4 Sn1 S00F 84.88(10) 3_655 2_545
S00F Sn1 S00F 71.07(11) . 2_545
S00F Sn1 S00F 71.07(11) 3_655 2_545
W1 S1 W1 72.26(13) . 3_655
W1 S1 W1 72.26(13) . 2_545
W1 S1 W1 72.26(13) 3_655 2_545
C1 Sn2 S4 110.3(2) . .
C1 Sn2 S5 107.4(3) . 3_655
S4 Sn2 S5 111.11(12) . 3_655
C1 Sn2 S5 101.0(3) . .
S4 Sn2 S5 115.75(12) . .
S5 Sn2 S5 110.65(14) 3_655 .
S00F W1 C9 128.0(5) . .
S00F W1 C10 147.6(4) . .
C9 W1 C10 35.56(19) . .
S00F W1 S00F 89.48(16) . 3_655
C9 W1 S00F 87.1(4) . 3_655
C10 W1 S00F 111.4(5) . 3_655
S00F W1 S1 107.02(10) . .
C9 W1 S1 123.6(5) . .
C10 W1 S1 90.8(4) . .
S00F W1 S1 106.83(10) 3_655 .
S00F W1 C8 94.7(4) . .
C9 W1 C8 35.3(2) . .
C10 W1 C8 58.8(2) . .
S00F W1 C8 98.9(5) 3_655 .
S1 W1 C8 146.1(4) . .
S00F W1 C11 116.6(5) . .
C9 W1 C11 58.8(2) . .
C10 W1 C11 35.32(18) . .
S00F W1 C11 145.0(5) 3_655 .
S1 W1 C11 88.2(4) . .
C8 W1 C11 58.4(2) . .
S00F W1 C7 89.1(4) . .
C9 W1 C7 58.6(2) . .
C10 W1 C7 58.6(2) . .
S00F W1 C7 133.4(5) 3_655 .
S1 W1 C7 118.0(5) . .
C8 W1 C7 34.97(19) . .
C11 W1 C7 34.96(19) . .
S00F W1 W1 96.54(8) . 3_655
C9 W1 W1 121.5(4) . 3_655
C10 W1 W1 115.7(4) . 3_655
S00F W1 W1 53.66(8) 3_655 3_655
S1 W1 W1 53.87(7) . 3_655
C8 W1 W1 150.1(5) . 3_655
C11 W1 W1 136.5(5) . 3_655
C7 W1 W1 171.2(5) . 3_655
S00F W1 W1 53.85(8) . 2_545
C9 W1 W1 176.2(4) . 2_545
C10 W1 W1 140.8(5) . 2_545
S00F W1 W1 96.40(8) 3_655 2_545
S1 W1 W1 53.87(7) . 2_545
C8 W1 W1 144.8(5) . 2_545
C11 W1 W1 117.5(4) . 2_545
C7 W1 W1 119.3(4) . 2_545
W1 W1 W1 60.0 3_655 2_545
C2 C1 C6 120.0 . .
C2 C1 Sn2 117.8(5) . .
C6 C1 Sn2 122.2(5) . .
C1 C2 C3 120.0 . .
C1 C2 H2 120.0 . .
C3 C2 H2 120.0 . .
C4 C3 C2 120.0 . .
C4 C3 H3 120.0 . .
C2 C3 H3 120.0 . .
C3 C4 C5 120.0 . .
C3 C4 H4 120.0 . .
C5 C4 H4 120.0 . .
C6 C5 C4 120.0 . .
C6 C5 H5 120.0 . .
C4 C5 H5 120.0 . .
C5 C6 C1 120.0 . .
C5 C6 H6 120.0 . .
C1 C6 H6 120.0 . .
C8 C7 C11 108.0 . .
C8 C7 W1 71.8(6) . .
C11 C7 W1 71.8(5) . .
C8 C7 H7 125.9 . .
C11 C7 H7 125.9 . .
W1 C7 H7 125.9 . .
C7 C8 C9 108.0 . .
C7 C8 W1 73.2(6) . .
C9 C8 W1 71.2(6) . .
C7 C8 H8 125.9 . .
C9 C8 H8 125.9 . .
W1 C8 H8 125.9 . .
C10 C9 C8 108.0 . .
C10 C9 W1 72.2(6) . .
C8 C9 W1 73.4(6) . .
C10 C9 H9 125.8 . .
C8 C9 H9 125.8 . .
W1 C9 H9 125.8 . .
C9 C10 C11 108.0 . .
C9 C10 W1 72.2(6) . .
C11 C10 W1 73.5(6) . .
C9 C10 H10 125.8 . .
C11 C10 H10 125.8 . .
W1 C10 H10 125.8 . .
C7 C11 C10 108.0 . .
C7 C11 W1 73.2(5) . .
C10 C11 W1 71.2(6) . .
C7 C11 H11 125.9 . .
C10 C11 H11 125.9 . .
W1 C11 H11 125.9 . .

loop_
_geom_bond_atom_site_label_1
_geom_bond_atom_site_label_2
_geom_bond_distance
_geom_bond_site_symmetry_2
S00F W1 2.321(3) .
S00F W1 2.326(3) 2_545
S00F Sn1 2.814(3) .
S4 Sn2 2.371(3) .
S4 Sn1 2.524(3) .
S5 Sn2 2.395(3) 2_545
S5 Sn2 2.407(3) .
S1 W1 2.330(4) .
S1 W1 2.330(4) 3_655
S1 W1 2.330(4) 2_545
Sn2 C1 2.126(7) .
W1 C9 2.325(15) .
W1 C10 2.325(13) .
W1 C8 2.354(15) .
W1 C11 2.355(15) .
W1 C7 2.372(14) .
W1 W1 2.7473(10) 3_655
W1 W1 2.7473(10) 2_545
C1 C2 1.3900 .
C1 C6 1.3900 .
C2 C3 1.3900 .
C2 H2 0.9300 .
C3 C4 1.3900 .
C3 H3 0.9300 .
C4 C5 1.3900 .
C4 H4 0.9300 .
C5 C6 1.3900 .
C5 H5 0.9300 .
C6 H6 0.9300 .
C7 C8 1.4200 .
C7 C11 1.4200 .
C7 H7 0.9800 .
C8 C9 1.4200 .
C8 H8 0.9800 .
C9 C10 1.4200 .
C9 H9 0.9800 .
C10 C11 1.4200 .
C10 H10 0.9800 .
C11 H11 0.9800 .

loop_
_geom_torsion_atom_site_label_1
_geom_torsion_atom_site_label_2
_geom_torsion_atom_site_label_3
_geom_torsion_atom_site_label_4
_geom_torsion
C6 C1 C2 C3 0.0
Sn2 C1 C2 C3 -179.4(6)
C1 C2 C3 C4 0.0
C2 C3 C4 C5 0.0
C3 C4 C5 C6 0.0
C4 C5 C6 C1 0.0
C2 C1 C6 C5 0.0
Sn2 C1 C6 C5 179.3(6)
C11 C7 C8 C9 0.0
W1 C7 C8 C9 63.2(5)
C11 C7 C8 W1 -63.2(5)
C7 C8 C9 C10 0.0
W1 C8 C9 C10 64.5(6)
C7 C8 C9 W1 -64.5(6)
C8 C9 C10 C11 0.0
W1 C9 C10 C11 65.3(6)
C8 C9 C10 W1 -65.3(6)
C8 C7 C11 C10 0.0
W1 C7 C11 C10 -63.1(6)
C8 C7 C11 W1 63.1(6)
C9 C10 C11 C7 0.0
W1 C10 C11 C7 64.4(6)
C9 C10 C11 W1 -64.4(6)
